data_2226631
loop_
_publ_author_name
'Du, Bai-Xiang'
'Zhou, Jie'
'Li, Yu-Ling'
'Wang, Xiang-Shan'

_publ_section_title
;
 5-Phenyl-3,4,4a,5,6,12c-hexahydro-2<i>H</i>-benzo[<i>f</i>]pyrano[3,2-<i>c</i>]quinoline
;
_journal_coeditor_code PV2287
_journal_issue 7
_journal_name_full 'Acta Crystallographica Section E'
_journal_page_first o1622
_journal_paper_doi 10.1107/S1600536810020787
_journal_volume 66
_journal_year 2010
_chemical_formula_iupac 'C22 H21 N O'
_chemical_formula_moiety 'C22 H21 N O'
_chemical_formula_sum 'C22 H21 N O'
_chemical_formula_weight 315.40
_chemical_melting_point_gt 477
_chemical_melting_point_lt 478
_chemical_name_systematic
;
5-Phenyl-3,4,4a,5,6,12c-hexahydro-2<i>H</i>-benzo[<i>f</i>]pyrano[3,2-
<i>c</i>]quinoline
;
_space_group_IT_number 14
_symmetry_cell_setting monoclinic
_symmetry_space_group_name_Hall '-P 2ybc'
_symmetry_space_group_name_H-M 'P 1 21/c 1'
_atom_sites_solution_hydrogens geom
_atom_sites_solution_primary direct
_atom_sites_solution_secondary difmap
_cell_angle_alpha 90.00
_cell_angle_beta 93.5520(10)
_cell_angle_gamma 90.00
_cell_formula_units_Z 4
_cell_length_a 8.1106(2)
_cell_length_b 10.9560(2)
_cell_length_c 18.5020(3)
_cell_measurement_reflns_used 3365
_cell_measurement_temperature 296(2)
_cell_measurement_theta_max 26.39
_cell_measurement_theta_min 2.52
_cell_volume 1640.92(6)
_computing_cell_refinement 'SAINT (Bruker, 2001)'
_computing_data_collection 'SMART (Bruker, 2001)'
_computing_data_reduction 'SAINT (Bruker, 2001)'
_computing_molecular_graphics 'SHELXTL (Sheldrick, 2008)'
_computing_publication_material 'SHELXTL (Sheldrick, 2008)'
_computing_structure_refinement 'SHELXL97 (Sheldrick, 2008)'
_computing_structure_solution 'SHELXS97 (Sheldrick, 2008)'
_diffrn_ambient_temperature 296(2)
_diffrn_measured_fraction_theta_full 1.000
_diffrn_measured_fraction_theta_max 1.000
_diffrn_measurement_device_type 'Bruker APEXII area-detector'
_diffrn_measurement_method '\f & \w scans'
_diffrn_radiation_monochromator graphite
_diffrn_radiation_source 'fine-focus sealed tube'
_diffrn_radiation_type MoK\a
_diffrn_radiation_wavelength 0.71073
_diffrn_reflns_av_R_equivalents 0.0229
_diffrn_reflns_av_sigmaI/netI 0.0216
_diffrn_reflns_limit_h_max 9
_diffrn_reflns_limit_h_min -9
_diffrn_reflns_limit_k_max 12
_diffrn_reflns_limit_k_min -13
_diffrn_reflns_limit_l_max 22
_diffrn_reflns_limit_l_min -22
_diffrn_reflns_number 11135
_diffrn_reflns_theta_full 25.20
_diffrn_reflns_theta_max 25.20
_diffrn_reflns_theta_min 2.16
_diffrn_standards_number 0
_exptl_absorpt_coefficient_mu 0.078
_exptl_absorpt_correction_type none
_exptl_crystal_colour colourless
_exptl_crystal_density_diffrn 1.277
_exptl_crystal_density_method 'not measured'
_exptl_crystal_description block
_exptl_crystal_F_000 672
_exptl_crystal_size_max 0.503
_exptl_crystal_size_mid 0.325
_exptl_crystal_size_min 0.101
_refine_diff_density_max 0.295
_refine_diff_density_min -0.210
_refine_ls_extinction_method none
_refine_ls_goodness_of_fit_ref 1.025
_refine_ls_hydrogen_treatment constr
_refine_ls_matrix_type full
_refine_ls_number_parameters 221
_refine_ls_number_reflns 2956
_refine_ls_number_restraints 1
_refine_ls_restrained_S_all 1.025
_refine_ls_R_factor_all 0.0610
_refine_ls_R_factor_gt 0.0470
_refine_ls_shift/su_max 0.000
_refine_ls_shift/su_mean 0.000
_refine_ls_structure_factor_coef Fsqd
_refine_ls_weighting_details 'calc w=1/[\s^2^(Fo^2^)+(0.0712P)^2^+0.4581P] where P=(Fo^2^+2Fc^2^)/3'
_refine_ls_weighting_scheme calc
_refine_ls_wR_factor_gt 0.1286
_refine_ls_wR_factor_ref 0.1399
_reflns_number_gt 2303
_reflns_number_total 2956
_reflns_threshold_expression I>2\s(I)
_cod_data_source_file pv2287.cif
_cod_data_source_block I
_cod_original_sg_symbol_H-M 'P 21/c'
_cod_database_code 2226631
_cod_database_fobs_code 2226631

loop_
_symmetry_equiv_pos_as_xyz
'x, y, z'
'-x, y+1/2, -z+1/2'
'-x, -y, -z'
'x, -y-1/2, z-1/2'

loop_
_atom_site_type_symbol
_atom_site_label
_atom_site_fract_x
_atom_site_fract_y
_atom_site_fract_z
_atom_site_U_iso_or_equiv
_atom_site_adp_type
_atom_site_calc_flag
_atom_site_refinement_flags
_atom_site_occupancy
_atom_site_disorder_assembly
_atom_site_disorder_group
C C4 0.3714(2) 1.07478(15) 0.36093(9) 0.0408(4) Uani d . 1 . .
N N1 0.61481(19) 0.95714(14) 0.39789(10) 0.0537(4) Uani d D 1 . .
O O1 0.18206(15) 0.97459(12) 0.43549(7) 0.0562(4) Uani d . 1 . .
C C13 0.3017(2) 1.18875(15) 0.33707(9) 0.0414(4) Uani d . 1 . .
C C5 0.5404(2) 1.06466(16) 0.37471(10) 0.0439(4) Uani d . 1 . .
C C3 0.2648(2) 0.96399(16) 0.36947(10) 0.0442(4) Uani d . 1 . .
H H3A 0.1808 0.9625 0.3291 0.053 Uiso calc R 1 . .
C C8 0.4069(2) 1.29013(16) 0.32593(9) 0.0452(4) Uani d . 1 . .
C C6 0.6433(2) 1.16641(18) 0.36261(11) 0.0544(5) Uani d . 1 . .
H H6A 0.7571 1.1589 0.3711 0.065 Uiso calc R 1 . .
C C1 0.5156(2) 0.85413(16) 0.42038(10) 0.0470(4) Uani d . 1 . .
H H1A 0.4798 0.8705 0.4691 0.056 Uiso calc R 1 . .
C C2 0.3629(2) 0.84524(16) 0.36796(10) 0.0467(4) Uani d . 1 . .
H H2A 0.4012 0.8359 0.3191 0.056 Uiso calc R 1 . .
C C7 0.5791(2) 1.27409(18) 0.33898(11) 0.0529(5) Uani d . 1 . .
H H7A 0.6497 1.3390 0.3311 0.064 Uiso calc R 1 . .
C C17 0.6191(2) 0.73967(16) 0.42288(9) 0.0439(4) Uani d . 1 . .
C C10 0.1721(3) 1.41656(19) 0.29126(12) 0.0623(6) Uani d . 1 . .
H H10A 0.1281 1.4914 0.2761 0.075 Uiso calc R 1 . .
C C22 0.6980(2) 0.69912(17) 0.36296(10) 0.0522(5) Uani d . 1 . .
H H22A 0.6887 0.7443 0.3203 0.063 Uiso calc R 1 . .
C C9 0.3376(3) 1.40304(17) 0.30283(10) 0.0552(5) Uani d . 1 . .
H H9A 0.4068 1.4690 0.2955 0.066 Uiso calc R 1 . .
C C11 0.0673(3) 1.31761(19) 0.30220(12) 0.0614(5) Uani d . 1 . .
H H11A -0.0462 1.3270 0.2940 0.074 Uiso calc R 1 . .
C C12 0.1299(2) 1.20753(17) 0.32474(10) 0.0515(5) Uani d . 1 . .
H H12A 0.0579 1.1433 0.3322 0.062 Uiso calc R 1 . .
C C16 0.2505(3) 0.73714(18) 0.38181(12) 0.0603(5) Uani d . 1 . .
H H16A 0.1730 0.7260 0.3403 0.072 Uiso calc R 1 . .
H H16B 0.3168 0.6637 0.3874 0.072 Uiso calc R 1 . .
C C18 0.6379(3) 0.6707(2) 0.48508(11) 0.0630(6) Uani d . 1 . .
H H18A 0.5869 0.6954 0.5263 0.076 Uiso calc R 1 . .
C C21 0.7894(3) 0.59365(18) 0.36538(11) 0.0581(5) Uani d . 1 . .
H H21A 0.8399 0.5676 0.3243 0.070 Uiso calc R 1 . .
C C20 0.8067(3) 0.52664(18) 0.42770(12) 0.0604(5) Uani d . 1 . .
H H20A 0.8693 0.4555 0.4293 0.073 Uiso calc R 1 . .
C C15 0.1569(3) 0.7550(2) 0.44793(14) 0.0697(6) Uani d . 1 . .
H H15A 0.2325 0.7529 0.4907 0.084 Uiso calc R 1 . .
H H15B 0.0773 0.6896 0.4517 0.084 Uiso calc R 1 . .
C C14 0.0693(3) 0.8750(2) 0.44381(14) 0.0692(6) Uani d . 1 . .
H H14A -0.0120 0.8742 0.4031 0.083 Uiso calc R 1 . .
H H14B 0.0115 0.8871 0.4876 0.083 Uiso calc R 1 . .
C C19 0.7316(3) 0.5649(2) 0.48709(12) 0.0710(6) Uani d . 1 . .
H H19A 0.7431 0.5197 0.5296 0.085 Uiso calc R 1 . .
H H1 0.7087 0.965 0.4204 0.087 Uiso d D 1 . .

loop_
_atom_site_aniso_label
_atom_site_aniso_U_11
_atom_site_aniso_U_22
_atom_site_aniso_U_33
_atom_site_aniso_U_12
_atom_site_aniso_U_13
_atom_site_aniso_U_23
C4 0.0409(9) 0.0403(9) 0.0416(9) -0.0009(7) 0.0053(7) -0.0061(7)
N1 0.0389(8) 0.0454(9) 0.0761(11) 0.0008(7) -0.0021(8) -0.0027(8)
O1 0.0504(7) 0.0515(8) 0.0685(9) -0.0046(6) 0.0189(6) -0.0062(6)
C13 0.0459(9) 0.0410(9) 0.0376(9) 0.0006(7) 0.0059(7) -0.0056(7)
C5 0.0405(9) 0.0423(9) 0.0492(10) 0.0001(7) 0.0049(7) -0.0071(8)
C3 0.0398(9) 0.0440(10) 0.0488(10) -0.0012(7) 0.0026(7) -0.0022(8)
C8 0.0532(10) 0.0440(10) 0.0390(9) -0.0010(8) 0.0074(8) -0.0064(7)
C6 0.0398(9) 0.0557(12) 0.0678(13) -0.0048(9) 0.0050(9) -0.0073(9)
C1 0.0455(9) 0.0462(10) 0.0496(10) 0.0020(8) 0.0038(8) -0.0062(8)
C2 0.0476(10) 0.0435(10) 0.0489(10) 0.0003(8) 0.0019(8) -0.0057(8)
C7 0.0537(11) 0.0472(11) 0.0589(12) -0.0109(9) 0.0112(9) -0.0048(9)
C17 0.0430(9) 0.0433(10) 0.0454(10) 0.0001(7) 0.0020(7) -0.0028(8)
C10 0.0745(14) 0.0462(11) 0.0665(13) 0.0146(10) 0.0071(11) 0.0003(9)
C22 0.0618(11) 0.0503(11) 0.0454(11) 0.0115(9) 0.0096(9) 0.0059(8)
C9 0.0721(13) 0.0404(10) 0.0540(11) -0.0021(9) 0.0107(10) -0.0030(8)
C11 0.0552(11) 0.0587(13) 0.0703(14) 0.0132(10) 0.0037(10) -0.0008(10)
C12 0.0486(10) 0.0484(11) 0.0578(12) 0.0031(8) 0.0059(8) -0.0018(9)
C16 0.0605(12) 0.0451(11) 0.0738(14) -0.0038(9) -0.0096(10) 0.0002(10)
C18 0.0726(13) 0.0731(14) 0.0438(11) 0.0105(11) 0.0073(9) 0.0028(10)
C21 0.0641(12) 0.0514(11) 0.0597(12) 0.0096(10) 0.0108(10) -0.0051(9)
C20 0.0629(12) 0.0432(11) 0.0742(14) 0.0053(9) -0.0028(10) 0.0043(10)
C15 0.0634(13) 0.0569(13) 0.0885(17) -0.0110(10) 0.0021(12) 0.0077(12)
C14 0.0556(12) 0.0630(13) 0.0909(17) -0.0118(10) 0.0195(11) 0.0038(12)
C19 0.0862(16) 0.0659(14) 0.0603(14) 0.0146(12) -0.0002(12) 0.0210(11)

loop_
_atom_type_symbol
_atom_type_description
_atom_type_scat_dispersion_real
_atom_type_scat_dispersion_imag
_atom_type_scat_source
C C 0.0033 0.0016 'International Tables Vol C Tables 4.2.6.8 and 6.1.1.4'
H H 0.0000 0.0000 'International Tables Vol C Tables 4.2.6.8 and 6.1.1.4'
N N 0.0061 0.0033 'International Tables Vol C Tables 4.2.6.8 and 6.1.1.4'
O O 0.0106 0.0060 'International Tables Vol C Tables 4.2.6.8 and 6.1.1.4'

loop_
_geom_angle_atom_site_label_1
_geom_angle_atom_site_label_2
_geom_angle_atom_site_label_3
_geom_angle_site_symmetry_1
_geom_angle_site_symmetry_3
_geom_angle
_geom_angle_publ_flag
C5 C4 C13 . . 119.71(15) ?
C5 C4 C3 . . 119.05(15) ?
C13 C4 C3 . . 121.22(15) ?
C5 N1 C1 . . 120.68(14) ?
C5 N1 H1 . . 115.1 ?
C1 N1 H1 . . 115.7 ?
C3 O1 C14 . . 111.34(15) ?
C12 C13 C8 . . 117.18(16) ?
C12 C13 C4 . . 122.99(16) ?
C8 C13 C4 . . 119.82(15) ?
N1 C5 C4 . . 122.34(16) ?
N1 C5 C6 . . 118.03(15) ?
C4 C5 C6 . . 119.60(16) ?
O1 C3 C4 . . 109.05(13) ?
O1 C3 C2 . . 110.88(14) ?
C4 C3 C2 . . 112.49(14) ?
O1 C3 H3A . . 108.1 ?
C4 C3 H3A . . 108.1 ?
C2 C3 H3A . . 108.1 ?
C9 C8 C7 . . 122.01(17) ?
C9 C8 C13 . . 119.76(17) ?
C7 C8 C13 . . 118.23(16) ?
C7 C6 C5 . . 121.22(17) ?
C7 C6 H6A . . 119.4 ?
C5 C6 H6A . . 119.4 ?
N1 C1 C17 . . 109.61(14) ?
N1 C1 C2 . . 107.90(15) ?
C17 C1 C2 . . 113.22(14) ?
N1 C1 H1A . . 108.7 ?
C17 C1 H1A . . 108.7 ?
C2 C1 H1A . . 108.7 ?
C16 C2 C3 . . 109.97(15) ?
C16 C2 C1 . . 114.33(16) ?
C3 C2 C1 . . 109.69(14) ?
C16 C2 H2A . . 107.5 ?
C3 C2 H2A . . 107.5 ?
C1 C2 H2A . . 107.5 ?
C6 C7 C8 . . 121.39(17) ?
C6 C7 H7A . . 119.3 ?
C8 C7 H7A . . 119.3 ?
C18 C17 C22 . . 117.36(17) ?
C18 C17 C1 . . 120.95(17) ?
C22 C17 C1 . . 121.68(16) ?
C9 C10 C11 . . 119.80(19) ?
C9 C10 H10A . . 120.1 ?
C11 C10 H10A . . 120.1 ?
C21 C22 C17 . . 121.24(18) ?
C21 C22 H22A . . 119.4 ?
C17 C22 H22A . . 119.4 ?
C10 C9 C8 . . 120.97(19) ?
C10 C9 H9A . . 119.5 ?
C8 C9 H9A . . 119.5 ?
C12 C11 C10 . . 120.76(19) ?
C12 C11 H11A . . 119.6 ?
C10 C11 H11A . . 119.6 ?
C11 C12 C13 . . 121.52(19) ?
C11 C12 H12A . . 119.2 ?
C13 C12 H12A . . 119.2 ?
C15 C16 C2 . . 112.03(17) ?
C15 C16 H16A . . 109.2 ?
C2 C16 H16A . . 109.2 ?
C15 C16 H16B . . 109.2 ?
C2 C16 H16B . . 109.2 ?
H16A C16 H16B . . 107.9 ?
C17 C18 C19 . . 120.90(19) ?
C17 C18 H18A . . 119.6 ?
C19 C18 H18A . . 119.6 ?
C20 C21 C22 . . 120.45(19) ?
C20 C21 H21A . . 119.8 ?
C22 C21 H21A . . 119.8 ?
C19 C20 C21 . . 119.34(19) ?
C19 C20 H20A . . 120.3 ?
C21 C20 H20A . . 120.3 ?
C16 C15 C14 . . 109.77(19) ?
C16 C15 H15A . . 109.7 ?
C14 C15 H15A . . 109.7 ?
C16 C15 H15B . . 109.7 ?
C14 C15 H15B . . 109.7 ?
H15A C15 H15B . . 108.2 ?
O1 C14 C15 . . 111.70(17) ?
O1 C14 H14A . . 109.3 ?
C15 C14 H14A . . 109.3 ?
O1 C14 H14B . . 109.3 ?
C15 C14 H14B . . 109.3 ?
H14A C14 H14B . . 107.9 ?
C20 C19 C18 . . 120.71(19) ?
C20 C19 H19A . . 119.6 ?
C18 C19 H19A . . 119.6 ?

loop_
_geom_bond_atom_site_label_1
_geom_bond_atom_site_label_2
_geom_bond_site_symmetry_2
_geom_bond_distance
_geom_bond_publ_flag
C4 C5 . 1.383(2) ?
C4 C13 . 1.429(2) ?
C4 C3 . 1.504(2) ?
N1 C5 . 1.380(2) ?
N1 C1 . 1.461(2) ?
N1 H1 . 0.850 ?
O1 C3 . 1.434(2) ?
O1 C14 . 1.438(2) ?
C13 C12 . 1.413(2) ?
C13 C8 . 1.423(2) ?
C5 C6 . 1.418(3) ?
C3 C2 . 1.526(2) ?
C3 H3A . 0.9800 ?
C8 C9 . 1.414(3) ?
C8 C7 . 1.414(3) ?
C6 C7 . 1.351(3) ?
C6 H6A . 0.9300 ?
C1 C17 . 1.508(2) ?
C1 C2 . 1.529(3) ?
C1 H1A . 0.9800 ?
C2 C16 . 1.526(3) ?
C2 H2A . 0.9800 ?
C7 H7A . 0.9300 ?
C17 C18 . 1.378(3) ?
C17 C22 . 1.387(2) ?
C10 C9 . 1.355(3) ?
C10 C11 . 1.400(3) ?
C10 H10A . 0.9300 ?
C22 C21 . 1.372(3) ?
C22 H22A . 0.9300 ?
C9 H9A . 0.9300 ?
C11 C12 . 1.364(3) ?
C11 H11A . 0.9300 ?
C12 H12A . 0.9300 ?
C16 C15 . 1.492(3) ?
C16 H16A . 0.9700 ?
C16 H16B . 0.9700 ?
C18 C19 . 1.385(3) ?
C18 H18A . 0.9300 ?
C21 C20 . 1.367(3) ?
C21 H21A . 0.9300 ?
C20 C19 . 1.355(3) ?
C20 H20A . 0.9300 ?
C15 C14 . 1.494(3) ?
C15 H15A . 0.9700 ?
C15 H15B . 0.9700 ?
C14 H14A . 0.9700 ?
C14 H14B . 0.9700 ?
C19 H19A . 0.9300 ?

loop_
_geom_torsion_atom_site_label_1
_geom_torsion_atom_site_label_2
_geom_torsion_atom_site_label_3
_geom_torsion_atom_site_label_4
_geom_torsion_site_symmetry_1
_geom_torsion_site_symmetry_2
_geom_torsion_site_symmetry_3
_geom_torsion_site_symmetry_4
_geom_torsion
_geom_torsion_publ_flag
C5 C4 C13 C12 . . . . -177.36(16) ?
C3 C4 C13 C12 . . . . 4.4(3) ?
C5 C4 C13 C8 . . . . 1.5(2) ?
C3 C4 C13 C8 . . . . -176.73(15) ?
C1 N1 C5 C4 . . . . -10.1(3) ?
C1 N1 C5 C6 . . . . 171.94(17) ?
C13 C4 C5 N1 . . . . 179.96(16) ?
C3 C4 C5 N1 . . . . -1.7(3) ?
C13 C4 C5 C6 . . . . -2.2(3) ?
C3 C4 C5 C6 . . . . 176.16(16) ?
C14 O1 C3 C4 . . . . 175.92(15) ?
C14 O1 C3 C2 . . . . -59.69(19) ?
C5 C4 C3 O1 . . . . 104.13(17) ?
C13 C4 C3 O1 . . . . -77.58(19) ?
C5 C4 C3 C2 . . . . -19.3(2) ?
C13 C4 C3 C2 . . . . 158.98(15) ?
C12 C13 C8 C9 . . . . -0.6(2) ?
C4 C13 C8 C9 . . . . -179.55(15) ?
C12 C13 C8 C7 . . . . 179.06(16) ?
C4 C13 C8 C7 . . . . 0.1(2) ?
N1 C5 C6 C7 . . . . 179.13(18) ?
C4 C5 C6 C7 . . . . 1.2(3) ?
C5 N1 C1 C17 . . . . 164.33(16) ?
C5 N1 C1 C2 . . . . 40.6(2) ?
O1 C3 C2 C16 . . . . 53.87(19) ?
C4 C3 C2 C16 . . . . 176.28(15) ?
O1 C3 C2 C1 . . . . -72.68(18) ?
C4 C3 C2 C1 . . . . 49.7(2) ?
N1 C1 C2 C16 . . . . 176.86(15) ?
C17 C1 C2 C16 . . . . 55.4(2) ?
N1 C1 C2 C3 . . . . -59.10(19) ?
C17 C1 C2 C3 . . . . 179.41(14) ?
C5 C6 C7 C8 . . . . 0.5(3) ?
C9 C8 C7 C6 . . . . 178.50(18) ?
C13 C8 C7 C6 . . . . -1.1(3) ?
N1 C1 C17 C18 . . . . 124.28(19) ?
C2 C1 C17 C18 . . . . -115.2(2) ?
N1 C1 C17 C22 . . . . -56.2(2) ?
C2 C1 C17 C22 . . . . 64.3(2) ?
C18 C17 C22 C21 . . . . 0.8(3) ?
C1 C17 C22 C21 . . . . -178.78(17) ?
C11 C10 C9 C8 . . . . 0.0(3) ?
C7 C8 C9 C10 . . . . -179.42(18) ?
C13 C8 C9 C10 . . . . 0.2(3) ?
C9 C10 C11 C12 . . . . 0.3(3) ?
C10 C11 C12 C13 . . . . -0.7(3) ?
C8 C13 C12 C11 . . . . 0.8(3) ?
C4 C13 C12 C11 . . . . 179.77(17) ?
C3 C2 C16 C15 . . . . -51.1(2) ?
C1 C2 C16 C15 . . . . 72.8(2) ?
C22 C17 C18 C19 . . . . -0.2(3) ?
C1 C17 C18 C19 . . . . 179.35(19) ?
C17 C22 C21 C20 . . . . -0.9(3) ?
C22 C21 C20 C19 . . . . 0.5(3) ?
C2 C16 C15 C14 . . . . 52.5(2) ?
C3 O1 C14 C15 . . . . 61.8(2) ?
C16 C15 C14 O1 . . . . -57.3(3) ?
C21 C20 C19 C18 . . . . 0.1(3) ?
C17 C18 C19 C20 . . . . -0.2(4) ?
